data_4310378
loop_
_publ_author_name
'Yugen Zhang'
'R. H. Holm'

_publ_section_title
;
 Structural Conversions of Molybdenum-Iron-Sulfur Edge-Bridged Double
 Cubanes and PN-Type Clusters Topologically Related to the Nitrogenase
 P-Cluster
;
_journal_name_full 'Inorganic Chemistry'
_journal_page_first 674
_journal_page_last 682
_journal_paper_doi 10.1021/ic030259t
_journal_volume 43
_journal_year 2004
_chemical_formula_moiety (Et4N)3[Tp2Mo2Fe6S8(SPh)4]MeCN
_chemical_formula_sum 'C68 H103 B2 Fe6 Mo2 N16 S12'
_chemical_formula_weight 2077.98
_chemical_name_systematic
;
  ?
;
_space_group_IT_number 2
_symmetry_cell_setting triclinic
_symmetry_space_group_name_Hall '-P 1'
_symmetry_space_group_name_H-M 'P -1'
_atom_sites_solution_hydrogens geom
_atom_sites_solution_primary direct
_atom_sites_solution_secondary difmap
_audit_creation_method SHELXL-97
_cell_angle_alpha 84.84(3)
_cell_angle_beta 72.41(3)
_cell_angle_gamma 70.77(3)
_cell_formula_units_Z 1
_cell_length_a 12.333(3)
_cell_length_b 13.935(3)
_cell_length_c 15.016(3)
_cell_measurement_temperature 193(2)
_cell_volume 2322.6(11)
_computing_cell_refinement 'Bruker SMART'
_computing_data_collection 'Bruker SMART'
_computing_data_reduction 'Bruker SHELXTL'
_computing_molecular_graphics 'Bruker SHELXTL'
_computing_publication_material 'Bruker SHELXTL'
_computing_structure_refinement 'SHELXL-97 (Sheldrick, 1997)'
_computing_structure_solution 'SHELXS-97 (Sheldrick, 1990)'
_diffrn_ambient_temperature 293(2)
_diffrn_measured_fraction_theta_full 0.993
_diffrn_measured_fraction_theta_max 0.993
_diffrn_measurement_device_type 'CCD area detector'
_diffrn_measurement_method 'phi and omega scans'
_diffrn_radiation_monochromator graphite
_diffrn_radiation_source 'fine-focus sealed tube'
_diffrn_radiation_type MoK\a
_diffrn_radiation_wavelength 0.71073
_diffrn_reflns_av_R_equivalents 0.0469
_diffrn_reflns_av_sigmaI/netI 0.1790
_diffrn_reflns_limit_h_max 13
_diffrn_reflns_limit_h_min -15
_diffrn_reflns_limit_k_max 17
_diffrn_reflns_limit_k_min -16
_diffrn_reflns_limit_l_max 17
_diffrn_reflns_limit_l_min -18
_diffrn_reflns_number 14160
_diffrn_reflns_theta_full 26.00
_diffrn_reflns_theta_max 26.00
_diffrn_reflns_theta_min 1.55
_diffrn_standards_decay_% 0
_exptl_absorpt_coefficient_mu 1.485
_exptl_absorpt_correction_T_max 0.93
_exptl_absorpt_correction_T_min 0.75
_exptl_absorpt_correction_type SADABS
_exptl_crystal_colour 'dark green '
_exptl_crystal_density_diffrn 1.486
_exptl_crystal_density_method 'not measured'
_exptl_crystal_F_000 1065
_exptl_crystal_size_max 0.2
_exptl_crystal_size_mid 0.15
_exptl_crystal_size_min 0.05
_refine_diff_density_max 0.879
_refine_diff_density_min -0.502
_refine_diff_density_rms 0.112
_refine_ls_extinction_method none
_refine_ls_goodness_of_fit_ref 0.810
_refine_ls_hydrogen_treatment mixed
_refine_ls_matrix_type full
_refine_ls_number_parameters 575
_refine_ls_number_reflns 9083
_refine_ls_number_restraints 3
_refine_ls_restrained_S_all 0.810
_refine_ls_R_factor_all 0.1365
_refine_ls_R_factor_gt 0.0563
_refine_ls_shift/su_max 3.593
_refine_ls_shift/su_mean 0.368
_refine_ls_structure_factor_coef Fsqd
_refine_ls_weighting_details 'calc w=1/[\s^2^(Fo^2^)+(0.0599P)^2^+0.0000P] where P=(Fo^2^+2Fc^2^)/3'
_refine_ls_weighting_scheme calc
_refine_ls_wR_factor_gt 0.1226
_refine_ls_wR_factor_ref 0.1422
_reflns_number_gt 4135
_reflns_number_total 9083
_reflns_threshold_expression 2sigma(I)
_cod_data_source_file ic030259t_03.cif
_cod_data_source_block (Et4N)3[Tp2Mo2Fe6S8(SPh)4]MeCN
_cod_original_cell_volume 2322.6(8)
_cod_database_code 4310378

loop_
_symmetry_equiv_pos_as_xyz
'x, y, z'
'-x, -y, -z'

loop_
_atom_site_label
_atom_site_type_symbol
_atom_site_fract_x
_atom_site_fract_y
_atom_site_fract_z
_atom_site_U_iso_or_equiv
_atom_site_adp_type
_atom_site_occupancy
_atom_site_symmetry_multiplicity
_atom_site_calc_flag
_atom_site_refinement_flags
_atom_site_disorder_assembly
_atom_site_disorder_group
C22 C 0.388(2) 0.727(2) 0.1863(17) 0.108(8) Uani 0.50 1 d P . .
H22 H 0.3859 0.7934 0.1711 0.129 Uiso 0.50 1 calc PR . .
C23 C 0.292(2) 0.7029(15) 0.248(2) 0.136(11) Uani 0.50 1 d P . .
H23 H 0.2199 0.7559 0.2676 0.163 Uiso 0.50 1 calc PR . .
C24 C 0.292(2) 0.6068(16) 0.2847(17) 0.105(9) Uani 0.50 1 d P . .
H24 H 0.2237 0.5986 0.3277 0.126 Uiso 0.50 1 calc PR . .
C25 C 0.468(2) 0.6599(16) 0.1560(17) 0.120(10) Uani 0.50 1 d P . .
H25 H 0.5291 0.6742 0.1090 0.144 Uiso 0.50 1 calc PR . .
Mo1 Mo 0.10078(6) 0.27369(5) 0.32511(5) 0.03668(19) Uani 1 1 d . . .
Fe1 Fe 0.00540(9) 0.43747(7) 0.43853(7) 0.0371(3) Uani 1 1 d . . .
Fe2 Fe 0.14471(9) 0.26455(8) 0.49341(7) 0.0393(3) Uani 1 1 d . . .
Fe3 Fe 0.24425(10) 0.37241(8) 0.35443(8) 0.0434(3) Uani 1 1 d . . .
S1 S -0.03898(17) 0.29241(14) 0.47641(13) 0.0390(5) Uani 1 1 d . . .
S2 S 0.09696(18) 0.44324(14) 0.28538(14) 0.0426(5) Uani 1 1 d . . .
S3 S 0.28669(18) 0.20183(14) 0.35787(14) 0.0457(5) Uani 1 1 d . . .
S4 S -0.15666(17) 0.57437(14) 0.48800(14) 0.0410(5) Uani 1 1 d . . .
S5 S 0.2073(2) 0.14544(16) 0.59670(17) 0.0599(6) Uani 1 1 d . . .
S6 S 0.4222(2) 0.4057(2) 0.2916(2) 0.0861(9) Uani 1 1 d . . .
N1 N 0.0908(5) 0.1170(5) 0.3253(5) 0.0450(17) Uani 1 1 d . . .
N2 N 0.0711(5) 0.0787(5) 0.2521(4) 0.0442(16) Uani 1 1 d . . .
N3 N -0.0563(6) 0.3047(5) 0.2688(4) 0.0415(16) Uani 1 1 d . . .
N4 N -0.0574(6) 0.2409(5) 0.2051(4) 0.0439(16) Uani 1 1 d . . .
N5 N 0.1999(6) 0.2332(5) 0.1748(4) 0.0459(17) Uani 1 1 d . . .
N6 N 0.1631(6) 0.1803(5) 0.1240(4) 0.0484(17) Uani 1 1 d . . .
N7 N 0.5744(7) 0.2278(7) 0.5334(6) 0.086(3) Uani 1 1 d . . .
N8 N 1.0000 0.5000 1.0000 0.064(3) Uani 1 2 d S . .
N9 N 0.3798(17) 0.9781(14) 0.1719(11) 0.103(6) Uani 0.50 1 d PD . .
B1 B 0.0506(9) 0.1466(8) 0.1684(7) 0.049(3) Uani 1 1 d . . .
H1 H 0.036(6) 0.110(5) 0.123(5) 0.059 Uiso 1 1 calc . . .
C1 C 0.0973(7) 0.0444(6) 0.3904(6) 0.049(2) Uani 1 1 d . . .
H1A H 0.1101 0.0496 0.4475 0.058 Uiso 1 1 calc R . .
C2 C 0.0819(7) -0.0405(6) 0.3590(6) 0.055(2) Uani 1 1 d . . .
H2 H 0.0836 -0.1016 0.3900 0.066 Uiso 1 1 calc R . .
C3 C 0.0639(7) -0.0152(6) 0.2737(6) 0.053(2) Uani 1 1 d . . .
H3 H 0.0491 -0.0562 0.2363 0.063 Uiso 1 1 calc R . .
C4 C -0.1636(7) 0.3746(6) 0.2895(6) 0.050(2) Uani 1 1 d . . .
H4 H -0.1871 0.4286 0.3307 0.060 Uiso 1 1 calc R . .
C5 C -0.2357(8) 0.3581(7) 0.2433(6) 0.060(2) Uani 1 1 d . . .
H5 H -0.3147 0.3962 0.2469 0.071 Uiso 1 1 calc R . .
C6 C -0.1657(8) 0.2732(7) 0.1906(6) 0.058(2) Uani 1 1 d . . .
H6 H -0.1894 0.2423 0.1507 0.070 Uiso 1 1 calc R . .
C7 C 0.2979(7) 0.2497(6) 0.1184(6) 0.055(2) Uani 1 1 d . . .
H7 H 0.3411 0.2850 0.1352 0.066 Uiso 1 1 calc R . .
C8 C 0.3264(8) 0.2078(7) 0.0325(6) 0.062(3) Uani 1 1 d . . .
H8 H 0.3913 0.2084 -0.0188 0.075 Uiso 1 1 calc R . .
C9 C 0.2401(8) 0.1648(7) 0.0372(6) 0.065(3) Uani 1 1 d . . .
H9 H 0.2353 0.1306 -0.0112 0.078 Uiso 1 1 calc R . .
C10 C 0.1172(9) 0.1686(7) 0.7050(8) 0.074(3) Uani 1 1 d . . .
C11 C 0.1439(11) 0.1060(10) 0.7802(8) 0.100(4) Uani 1 1 d . . .
H11 H 0.2166 0.0535 0.7671 0.119 Uiso 1 1 calc R . .
C12 C 0.0725(17) 0.1159(15) 0.8696(9) 0.138(8) Uani 1 1 d . . .
H12 H 0.0987 0.0712 0.9142 0.165 Uiso 1 1 calc R . .
C13 C -0.0348(19) 0.1881(17) 0.8959(11) 0.155(10) Uani 1 1 d . . .
H13 H -0.0850 0.1923 0.9567 0.186 Uiso 1 1 calc R . .
C14 C -0.0690(14) 0.2597(12) 0.8243(10) 0.144(7) Uani 1 1 d . . .
H14 H -0.1411 0.3128 0.8390 0.172 Uiso 1 1 calc R . .
C15 C 0.0112(11) 0.2467(9) 0.7302(7) 0.090(4) Uani 1 1 d . . .
H15 H -0.0101 0.2931 0.6850 0.108 Uiso 1 1 calc R . .
C28 C 0.4437(8) 0.2830(7) 0.5516(7) 0.076(3) Uani 1 1 d . . .
H28A H 0.4063 0.2384 0.5353 0.092 Uiso 1 1 calc R . .
H28B H 0.4336 0.3413 0.5108 0.092 Uiso 1 1 calc R . .
C29 C 0.3775(10) 0.3200(8) 0.6528(7) 0.108(4) Uani 1 1 d . . .
H29A H 0.3882 0.2632 0.6942 0.162 Uiso 1 1 calc R . .
H29B H 0.2935 0.3514 0.6593 0.162 Uiso 1 1 calc R . .
H29C H 0.4093 0.3685 0.6682 0.162 Uiso 1 1 calc R . .
C30 C 0.6011(10) 0.1371(8) 0.5930(8) 0.093(4) Uani 1 1 d . . .
H30A H 0.5710 0.1585 0.6581 0.112 Uiso 1 1 calc R . .
H30B H 0.6873 0.1056 0.5783 0.112 Uiso 1 1 calc R . .
C31 C 0.5458(12) 0.0604(9) 0.5796(11) 0.154(6) Uani 1 1 d . . .
H31A H 0.4649 0.0774 0.6196 0.230 Uiso 1 1 calc R . .
H31B H 0.5915 -0.0059 0.5948 0.230 Uiso 1 1 calc R . .
H31C H 0.5457 0.0608 0.5156 0.230 Uiso 1 1 calc R . .
C32 C 0.6399(11) 0.2994(12) 0.5577(10) 0.142(6) Uani 1 1 d . . .
H32A H 0.6182 0.3055 0.6251 0.171 Uiso 1 1 calc R . .
H32B H 0.7258 0.2657 0.5358 0.171 Uiso 1 1 calc R . .
C33 C 0.6126(15) 0.4077(11) 0.5168(13) 0.221(11) Uani 1 1 d . . .
H33A H 0.6264 0.4035 0.4506 0.332 Uiso 1 1 calc R . .
H33B H 0.6640 0.4406 0.5288 0.332 Uiso 1 1 calc R . .
H33C H 0.5303 0.4461 0.5456 0.332 Uiso 1 1 calc R . .
C34 C 0.6305(11) 0.2016(8) 0.4312(8) 0.121(5) Uani 1 1 d . . .
H34A H 0.6182 0.2641 0.3958 0.146 Uiso 1 1 calc R . .
H34B H 0.5893 0.1615 0.4132 0.146 Uiso 1 1 calc R . .
C35 C 0.7665(9) 0.1420(7) 0.4042(8) 0.124(5) Uani 1 1 d . . .
H35A H 0.8082 0.1810 0.4217 0.186 Uiso 1 1 calc R . .
H35B H 0.7961 0.1299 0.3379 0.186 Uiso 1 1 calc R . .
H35C H 0.7794 0.0782 0.4361 0.186 Uiso 1 1 calc R . .
C36 C 0.8972(17) 0.5551(14) 0.9548(14) 0.070(5) Uani 0.50 1 d P . 1
C37 C 0.8031(10) 0.4938(9) 0.9837(8) 0.104(4) Uani 1 1 d . A 1
H37A H 0.8450 0.4225 0.9724 0.156 Uiso 1 1 calc R A 1
H37B H 0.7475 0.5168 0.9473 0.156 Uiso 1 1 calc R A 1
H37C H 0.7602 0.5051 1.0489 0.156 Uiso 1 1 calc R A 1
C40 C 1.1297(10) 0.3898(8) 0.8547(7) 0.108(4) Uani 1 1 d . . 1
H40A H 1.0865 0.4505 0.8286 0.162 Uiso 1 1 calc R . 1
H40B H 1.1264 0.3314 0.8275 0.162 Uiso 1 1 calc R . 1
H40C H 1.2119 0.3871 0.8415 0.162 Uiso 1 1 calc R . 1
C41 C 1.0680(18) 0.3905(13) 0.9698(13) 0.070(6) Uani 0.50 1 d P . 1
C38 C 0.9224(18) 0.4354(14) 1.0286(15) 0.083(7) Uani 0.50 1 d P . 2
H38A H 0.9602 0.3624 1.0212 0.100 Uiso 0.50 1 calc PR . 2
H38B H 0.8435 0.4609 1.0191 0.100 Uiso 0.50 1 calc PR . 2
C39 C 1.052(2) 0.5082(15) 0.8948(11) 0.089(7) Uani 0.50 1 d P . 2
H39A H 0.9995 0.5488 0.8595 0.106 Uiso 0.50 1 calc PR . 2
H39B H 1.1165 0.4501 0.8616 0.106 Uiso 0.50 1 calc PR . 2
C42 C 0.4841(17) 0.948(3) 0.1686(14) 0.24(5) Uani 0.50 1 d PD . .
C43 C 0.6073(17) 0.887(2) 0.1834(15) 0.30(4) Uani 0.50 1 d PD . .
H43A H 0.5956 0.8467 0.2386 0.448 Uiso 0.50 1 calc PR . .
H43B H 0.6471 0.9335 0.1905 0.448 Uiso 0.50 1 calc PR . .
H43C H 0.6557 0.8435 0.1303 0.448 Uiso 0.50 1 calc PR . .
C16 C 0.5104(18) 0.335(2) 0.1976(18) 0.102(8) Uani 0.50 1 d P . .
C17 C 0.655(3) 0.185(3) 0.063(3) 0.173(14) Uani 0.50 1 d P . .
H17 H 0.7091 0.1417 0.0136 0.207 Uiso 0.50 1 calc PR . .
C18 C 0.635(3) 0.147(3) 0.125(2) 0.109(10) Uani 0.50 1 d P . .
H18 H 0.6623 0.0763 0.1294 0.131 Uiso 0.50 1 calc PR . .
C19 C 0.561(2) 0.215(2) 0.2052(18) 0.107(8) Uani 0.50 1 d P . .
H19 H 0.5417 0.1856 0.2638 0.128 Uiso 0.50 1 calc PR . .
C20 C 0.622(2) 0.280(3) 0.0380(17) 0.152(12) Uani 0.50 1 d P . .
H20 H 0.6469 0.2925 -0.0256 0.183 Uiso 0.50 1 calc PR . .
C21 C 0.539(2) 0.381(2) 0.106(2) 0.157(11) Uani 0.50 1 d P . .
H21 H 0.5173 0.4491 0.0898 0.188 Uiso 0.50 1 calc PR . .
C26 C 0.4002(14) 0.5197(12) 0.2552(14) 0.060(5) Uani 0.50 1 d P . .
C27 C 0.487(2) 0.557(2) 0.1797(19) 0.131(10) Uani 0.50 1 d P . .
H27 H 0.5583 0.5091 0.1467 0.157 Uiso 0.50 1 calc PR . .

loop_
_atom_site_aniso_label
_atom_site_aniso_U_11
_atom_site_aniso_U_22
_atom_site_aniso_U_33
_atom_site_aniso_U_23
_atom_site_aniso_U_13
_atom_site_aniso_U_12
C22 0.10(2) 0.15(2) 0.11(2) 0.015(18) -0.041(16) -0.089(19)
C23 0.12(2) 0.020(12) 0.27(4) -0.020(17) -0.11(2) 0.024(13)
C24 0.091(18) 0.072(14) 0.15(2) -0.020(15) 0.007(15) -0.049(13)
C25 0.095(18) 0.041(13) 0.14(2) 0.009(14) 0.070(15) -0.010(12)
Mo1 0.0472(4) 0.0281(4) 0.0343(4) 0.0006(3) -0.0102(3) -0.0130(3)
Fe1 0.0460(7) 0.0266(6) 0.0393(6) -0.0002(5) -0.0162(5) -0.0087(5)
Fe2 0.0483(7) 0.0279(6) 0.0395(7) 0.0017(5) -0.0147(5) -0.0080(5)
Fe3 0.0481(7) 0.0364(6) 0.0472(7) 0.0012(5) -0.0138(5) -0.0159(5)
S1 0.0473(12) 0.0315(10) 0.0362(11) 0.0006(9) -0.0092(9) -0.0124(9)
S2 0.0583(13) 0.0340(11) 0.0407(12) 0.0064(9) -0.0183(10) -0.0194(10)
S3 0.0462(13) 0.0357(11) 0.0485(13) -0.0031(10) -0.0093(10) -0.0074(9)
S4 0.0465(12) 0.0291(10) 0.0480(12) 0.0000(9) -0.0193(9) -0.0078(9)
S5 0.0722(17) 0.0430(13) 0.0707(17) 0.0220(12) -0.0343(13) -0.0196(12)
S6 0.0493(16) 0.0785(19) 0.118(2) 0.0220(18) -0.0084(15) -0.0237(14)
N1 0.050(4) 0.033(4) 0.046(4) -0.003(3) -0.005(3) -0.014(3)
N2 0.055(4) 0.035(4) 0.042(4) -0.003(3) -0.009(3) -0.016(3)
N3 0.052(4) 0.040(4) 0.036(4) 0.000(3) -0.012(3) -0.020(3)
N4 0.050(5) 0.047(4) 0.040(4) 0.003(3) -0.014(3) -0.023(3)
N5 0.056(5) 0.042(4) 0.043(4) -0.005(3) -0.011(3) -0.022(3)
N6 0.067(5) 0.039(4) 0.040(4) 0.001(3) -0.014(4) -0.020(3)
N7 0.067(6) 0.096(7) 0.072(6) 0.016(5) -0.005(5) -0.015(5)
N8 0.083(8) 0.060(7) 0.057(7) 0.014(6) -0.022(6) -0.035(6)
N9 0.093(16) 0.119(14) 0.051(10) 0.008(10) -0.014(10) 0.018(12)
B1 0.064(8) 0.054(7) 0.035(6) -0.001(5) -0.012(5) -0.029(6)
C1 0.058(6) 0.033(5) 0.048(5) -0.006(4) -0.009(4) -0.011(4)
C2 0.069(6) 0.032(5) 0.059(6) 0.004(4) -0.012(5) -0.017(4)
C3 0.066(6) 0.033(5) 0.056(6) -0.008(4) -0.005(5) -0.022(4)
C4 0.050(6) 0.044(5) 0.057(6) 0.006(4) -0.016(4) -0.016(4)
C5 0.052(6) 0.071(6) 0.058(6) 0.000(5) -0.025(5) -0.015(5)
C6 0.060(6) 0.072(6) 0.058(6) 0.007(5) -0.026(5) -0.036(5)
C7 0.052(6) 0.069(6) 0.046(5) -0.004(5) -0.007(4) -0.028(5)
C8 0.062(6) 0.078(7) 0.038(5) -0.003(5) 0.011(4) -0.032(5)
C9 0.084(7) 0.067(6) 0.034(5) -0.015(5) -0.002(5) -0.023(5)
C10 0.069(7) 0.049(6) 0.114(9) 0.000(6) -0.037(6) -0.023(5)
C11 0.135(10) 0.132(10) 0.073(8) 0.041(8) -0.065(8) -0.075(9)
C12 0.219(19) 0.23(2) 0.050(9) 0.049(11) -0.065(11) -0.173(18)
C13 0.25(2) 0.22(2) 0.065(10) -0.016(13) -0.007(14) -0.19(2)
C14 0.181(15) 0.136(14) 0.104(11) -0.067(11) 0.050(11) -0.103(12)
C15 0.128(10) 0.086(8) 0.062(7) -0.014(6) -0.006(7) -0.056(8)
C28 0.050(6) 0.064(6) 0.098(8) 0.024(6) -0.026(6) 0.002(5)
C29 0.101(9) 0.111(9) 0.072(8) 0.005(7) -0.023(7) 0.014(7)
C30 0.095(9) 0.081(8) 0.082(8) 0.021(7) -0.029(7) -0.002(7)
C31 0.139(13) 0.076(9) 0.247(19) 0.027(11) -0.081(12) -0.020(9)
C32 0.103(11) 0.200(17) 0.147(13) -0.028(13) -0.026(9) -0.081(11)
C33 0.25(2) 0.087(11) 0.27(2) -0.014(13) 0.045(17) -0.086(12)
C34 0.144(12) 0.067(8) 0.088(9) 0.003(7) 0.032(8) -0.009(7)
C35 0.091(9) 0.052(7) 0.150(11) -0.010(7) 0.062(8) -0.008(6)
C36 0.079(15) 0.064(12) 0.080(15) 0.031(11) -0.046(12) -0.027(11)
C37 0.099(9) 0.126(10) 0.104(10) 0.010(8) -0.048(7) -0.044(8)
C40 0.135(11) 0.093(9) 0.076(8) -0.029(7) -0.014(7) -0.017(8)
C41 0.091(16) 0.046(11) 0.061(13) -0.021(10) 0.007(11) -0.027(11)
C38 0.082(16) 0.047(12) 0.14(2) 0.027(13) -0.056(14) -0.035(11)
C39 0.17(2) 0.078(14) 0.015(9) -0.001(10) -0.020(11) -0.046(15)
C42 0.09(3) 0.43(8) 0.000(11) -0.03(2) 0.008(15) 0.15(4)
C43 0.48(8) 0.44(8) 0.05(2) -0.12(4) 0.11(4) -0.39(8)
C16 0.044(14) 0.17(2) 0.12(2) -0.009(19) -0.025(13) -0.063(16)
C17 0.12(2) 0.27(4) 0.20(4) 0.03(3) -0.08(2) -0.14(3)
C18 0.10(2) 0.17(3) 0.07(2) 0.01(2) -0.036(18) -0.060(19)
C19 0.076(16) 0.20(3) 0.075(19) 0.007(19) -0.029(14) -0.072(17)
C20 0.10(2) 0.39(4) 0.015(15) -0.05(2) 0.030(13) -0.16(2)
C21 0.15(2) 0.25(3) 0.15(3) 0.07(3) -0.05(2) -0.17(2)
C26 0.027(10) 0.040(10) 0.114(16) -0.021(10) -0.026(10) -0.001(8)
C27 0.044(16) 0.16(3) 0.15(3) 0.00(2) 0.010(15) -0.013(16)

loop_
_atom_type_symbol
_atom_type_description
_atom_type_scat_dispersion_real
_atom_type_scat_dispersion_imag
_atom_type_scat_source
C C 0.0033 0.0016 'International Tables Vol C Tables 4.2.6.8 and 6.1.1.4'
H H 0.0000 0.0000 'International Tables Vol C Tables 4.2.6.8 and 6.1.1.4'
B B 0.0013 0.0007 'International Tables Vol C Tables 4.2.6.8 and 6.1.1.4'
N N 0.0061 0.0033 'International Tables Vol C Tables 4.2.6.8 and 6.1.1.4'
S S 0.1246 0.1234 'International Tables Vol C Tables 4.2.6.8 and 6.1.1.4'
Fe Fe 0.3463 0.8444 'International Tables Vol C Tables 4.2.6.8 and 6.1.1.4'
Mo Mo -1.6832 0.6857 'International Tables Vol C Tables 4.2.6.8 and 6.1.1.4'

loop_
_geom_angle_atom_site_label_1
_geom_angle_atom_site_label_2
_geom_angle_atom_site_label_3
_geom_angle
_geom_angle_site_symmetry_1
_geom_angle_site_symmetry_3
_geom_angle_publ_flag
C25 C22 C23 115(3) . . ?
C24 C23 C22 126(2) . . ?
C23 C24 C26 119.8(19) . . ?
C22 C25 C27 129(2) . . ?
N1 Mo1 N5 81.4(2) . . ?
N1 Mo1 N3 80.0(2) . . ?
N5 Mo1 N3 80.9(2) . . ?
N1 Mo1 S3 87.98(18) . . ?
N5 Mo1 S3 87.57(18) . . ?
N3 Mo1 S3 164.44(16) . . ?
N1 Mo1 S2 163.92(19) . . ?
N5 Mo1 S2 87.00(17) . . ?
N3 Mo1 S2 87.19(16) . . ?
S3 Mo1 S2 102.67(8) . . ?
N1 Mo1 S1 86.25(16) . . ?
N5 Mo1 S1 163.85(16) . . ?
N3 Mo1 S1 86.80(16) . . ?
S3 Mo1 S1 102.40(8) . . ?
S2 Mo1 S1 102.87(8) . . ?
N1 Mo1 Fe1 138.49(16) . . ?
N5 Mo1 Fe1 139.17(16) . . ?
N3 Mo1 Fe1 95.75(16) . . ?
S3 Mo1 Fe1 99.80(6) . . ?
S2 Mo1 Fe1 52.18(6) . . ?
S1 Mo1 Fe1 52.24(6) . . ?
N1 Mo1 Fe3 140.12(17) . . ?
N5 Mo1 Fe3 96.86(16) . . ?
N3 Mo1 Fe3 139.37(15) . . ?
S3 Mo1 Fe3 52.19(6) . . ?
S2 Mo1 Fe3 52.23(6) . . ?
S1 Mo1 Fe3 99.28(6) . . ?
Fe1 Mo1 Fe3 59.93(4) . . ?
N1 Mo1 Fe2 97.15(18) . . ?
N5 Mo1 Fe2 139.82(17) . . ?
N3 Mo1 Fe2 138.77(15) . . ?
S3 Mo1 Fe2 52.29(6) . . ?
S2 Mo1 Fe2 98.91(6) . . ?
S1 Mo1 Fe2 52.02(6) . . ?
Fe1 Mo1 Fe2 59.51(4) . . ?
Fe3 Mo1 Fe2 59.17(4) . . ?
S2 Fe1 S4 112.22(9) . . ?
S2 Fe1 S1 111.66(8) . . ?
S4 Fe1 S1 111.63(8) . . ?
S2 Fe1 S4 104.38(8) . 2_566 ?
S4 Fe1 S4 112.01(7) . 2_566 ?
S1 Fe1 S4 104.46(8) . 2_566 ?
S2 Fe1 Fe1 123.77(8) . 2_566 ?
S4 Fe1 Fe1 58.77(7) . 2_566 ?
S1 Fe1 Fe1 123.29(8) . 2_566 ?
S4 Fe1 Fe1 53.24(6) 2_566 2_566 ?
S2 Fe1 Fe2 103.52(8) . . ?
S4 Fe1 Fe2 144.20(7) . . ?
S1 Fe1 Fe2 53.63(6) . . ?
S4 Fe1 Fe2 54.60(6) 2_566 . ?
Fe1 Fe1 Fe2 99.59(7) 2_566 . ?
S2 Fe1 Mo1 56.71(6) . . ?
S4 Fe1 Mo1 144.11(7) . . ?
S1 Fe1 Mo1 56.76(6) . . ?
S4 Fe1 Mo1 103.88(6) 2_566 . ?
Fe1 Fe1 Mo1 157.12(7) 2_566 . ?
Fe2 Fe1 Mo1 60.96(4) . . ?
S2 Fe1 Fe3 53.53(7) . . ?
S4 Fe1 Fe3 144.98(7) . . ?
S1 Fe1 Fe3 103.32(7) . . ?
S4 Fe1 Fe3 54.73(6) 2_566 . ?
Fe1 Fe1 Fe3 100.08(7) 2_566 . ?
Fe2 Fe1 Fe3 59.88(5) . . ?
Mo1 Fe1 Fe3 60.67(4) . . ?
S1 Fe2 S3 109.45(9) . . ?
S1 Fe2 S5 118.87(9) . . ?
S3 Fe2 S5 101.27(9) . . ?
S1 Fe2 S4 105.72(8) . 2_566 ?
S3 Fe2 S4 105.24(8) . 2_566 ?
S5 Fe2 S4 115.37(9) . 2_566 ?
S1 Fe2 Fe1 53.19(6) . . ?
S3 Fe2 Fe1 102.43(8) . . ?
S5 Fe2 Fe1 156.27(8) . . ?
S4 Fe2 Fe1 56.37(6) 2_566 . ?
S1 Fe2 Fe3 103.36(7) . . ?
S3 Fe2 Fe3 53.44(6) . . ?
S5 Fe2 Fe3 136.91(8) . . ?
S4 Fe2 Fe3 55.37(6) 2_566 . ?
Fe1 Fe2 Fe3 60.35(5) . . ?
S1 Fe2 Mo1 56.02(6) . . ?
S3 Fe2 Mo1 55.62(6) . . ?
S5 Fe2 Mo1 138.90(8) . . ?
S4 Fe2 Mo1 104.13(7) 2_566 . ?
Fe1 Fe2 Mo1 59.54(4) . . ?
Fe3 Fe2 Mo1 60.35(4) . . ?
S3 Fe3 S2 109.72(9) . . ?
S3 Fe3 S6 107.42(10) . . ?
S2 Fe3 S6 117.69(10) . . ?
S3 Fe3 S4 104.99(9) . 2_566 ?
S2 Fe3 S4 104.92(8) . 2_566 ?
S6 Fe3 S4 111.42(11) . 2_566 ?
S3 Fe3 Fe2 53.66(6) . . ?
S2 Fe3 Fe2 102.85(7) . . ?
S6 Fe3 Fe2 139.45(10) . . ?
S4 Fe3 Fe2 54.89(6) 2_566 . ?
S3 Fe3 Fe1 102.13(7) . . ?
S2 Fe3 Fe1 52.82(6) . . ?
S6 Fe3 Fe1 150.24(9) . . ?
S4 Fe3 Fe1 56.01(6) 2_566 . ?
Fe2 Fe3 Fe1 59.78(5) . . ?
S3 Fe3 Mo1 55.73(6) . . ?
S2 Fe3 Mo1 55.97(6) . . ?
S6 Fe3 Mo1 144.18(10) . . ?
S4 Fe3 Mo1 103.86(7) 2_566 . ?
Fe2 Fe3 Mo1 60.49(4) . . ?
Fe1 Fe3 Mo1 59.40(4) . . ?
Fe1 S1 Fe2 73.18(7) . . ?
Fe1 S1 Mo1 71.00(7) . . ?
Fe2 S1 Mo1 71.95(7) . . ?
Fe1 S2 Fe3 73.65(8) . . ?
Fe1 S2 Mo1 71.11(7) . . ?
Fe3 S2 Mo1 71.81(7) . . ?
Fe3 S3 Fe2 72.91(8) . . ?
Fe3 S3 Mo1 72.08(7) . . ?
Fe2 S3 Mo1 72.09(7) . . ?
Fe1 S4 Fe2 123.11(9) . 2_566 ?
Fe1 S4 Fe3 123.88(10) . 2_566 ?
Fe2 S4 Fe3 69.74(7) 2_566 2_566 ?
Fe1 S4 Fe1 67.99(7) . 2_566 ?
Fe2 S4 Fe1 69.03(7) 2_566 2_566 ?
Fe3 S4 Fe1 69.26(7) 2_566 2_566 ?
C10 S5 Fe2 113.1(4) . . ?
C26 S6 C16 104.0(13) . . ?
C26 S6 Fe3 111.2(6) . . ?
C16 S6 Fe3 113.2(7) . . ?
C1 N1 N2 106.7(6) . . ?
C1 N1 Mo1 130.9(5) . . ?
N2 N1 Mo1 122.3(5) . . ?
C3 N2 N1 108.9(7) . . ?
C3 N2 B1 131.1(7) . . ?
N1 N2 B1 119.7(6) . . ?
C4 N3 N4 105.6(6) . . ?
C4 N3 Mo1 132.5(5) . . ?
N4 N3 Mo1 121.7(5) . . ?
C6 N4 N3 108.5(6) . . ?
C6 N4 B1 130.7(7) . . ?
N3 N4 B1 120.6(7) . . ?
C7 N5 N6 106.8(6) . . ?
C7 N5 Mo1 131.9(5) . . ?
N6 N5 Mo1 121.3(4) . . ?
C9 N6 N5 108.6(6) . . ?
C9 N6 B1 130.3(7) . . ?
N5 N6 B1 121.1(6) . . ?
C30 N7 C28 113.4(7) . . ?
C30 N7 C34 111.9(8) . . ?
C28 N7 C34 109.8(9) . . ?
C30 N7 C32 104.7(10) . . ?
C28 N7 C32 110.2(9) . . ?
C34 N7 C32 106.5(8) . . ?
C38 N8 C38 180.000(3) 2_767 . ?
C38 N8 C41 111.8(10) 2_767 . ?
C38 N8 C41 68.2(10) . . ?
C38 N8 C41 68.2(10) 2_767 2_767 ?
C38 N8 C41 111.8(10) . 2_767 ?
C41 N8 C41 180.0(14) . 2_767 ?
C38 N8 C39 64.8(10) 2_767 . ?
C38 N8 C39 115.2(10) . . ?
C41 N8 C39 77.1(10) . . ?
C41 N8 C39 102.9(10) 2_767 . ?
C38 N8 C39 115.2(10) 2_767 2_767 ?
C38 N8 C39 64.8(10) . 2_767 ?
C41 N8 C39 102.9(10) . 2_767 ?
C41 N8 C39 77.1(10) 2_767 2_767 ?
C39 N8 C39 180.000(4) . 2_767 ?
C38 N8 C36 102.1(10) 2_767 . ?
C38 N8 C36 77.9(10) . . ?
C41 N8 C36 115.4(10) . . ?
C41 N8 C36 64.6(10) 2_767 . ?
C39 N8 C36 70.1(11) . . ?
C39 N8 C36 109.9(11) 2_767 . ?
C38 N8 C36 77.9(10) 2_767 2_767 ?
C38 N8 C36 102.1(10) . 2_767 ?
C41 N8 C36 64.6(10) . 2_767 ?
C41 N8 C36 115.4(10) 2_767 2_767 ?
C39 N8 C36 109.9(11) . 2_767 ?
C39 N8 C36 70.1(11) 2_767 2_767 ?
C36 N8 C36 180.000(4) . 2_767 ?
N4 B1 N2 108.0(7) . . ?
N4 B1 N6 108.7(7) . . ?
N2 B1 N6 108.0(8) . . ?
N1 C1 C2 109.4(8) . . ?
C3 C2 C1 105.8(7) . . ?
N2 C3 C2 109.1(7) . . ?
N3 C4 C5 112.1(8) . . ?
C6 C5 C4 104.2(8) . . ?
N4 C6 C5 109.6(8) . . ?
N5 C7 C8 110.5(7) . . ?
C7 C8 C9 105.9(7) . . ?
N6 C9 C8 108.2(7) . . ?
C15 C10 C11 114.0(11) . . ?
C15 C10 S5 124.4(9) . . ?
C11 C10 S5 121.7(9) . . ?
C12 C11 C10 125.5(15) . . ?
C13 C12 C11 122.2(19) . . ?
C12 C13 C14 116.7(16) . . ?
C15 C14 C13 118.9(16) . . ?
C10 C15 C14 122.5(13) . . ?
N7 C28 C29 114.8(9) . . ?
N7 C30 C31 112.3(10) . . ?
C33 C32 N7 116.6(13) . . ?
N7 C34 C35 114.4(11) . . ?
N8 C36 C37 107.2(11) . . ?
N8 C36 C41 56.2(10) . 2_767 ?
C37 C36 C41 123.9(14) . 2_767 ?
N8 C41 C36 59.2(9) . 2_767 ?
N8 C41 C40 107.3(12) . . ?
C36 C41 C40 124.0(13) 2_767 . ?
N8 C38 C39 59.3(9) . 2_767 ?
N8 C39 C38 56.0(8) . 2_767 ?
N9 C42 C43 164(3) . . ?
C21 C16 C19 118(2) . . ?
C21 C16 S6 121(3) . . ?
C19 C16 S6 120(2) . . ?
C18 C17 C20 134(5) . . ?
C17 C18 C19 114(4) . . ?
C18 C19 C16 124(2) . . ?
C17 C20 C21 128(3) . . ?
C16 C21 C20 102(2) . . ?
C24 C26 C27 106.3(18) . . ?
C24 C26 S6 127.9(15) . . ?
C27 C26 S6 125.7(16) . . ?
C25 C27 C26 123(2) . . ?

loop_
_geom_bond_atom_site_label_1
_geom_bond_atom_site_label_2
_geom_bond_distance
_geom_bond_site_symmetry_2
_geom_bond_publ_flag
C22 C25 1.12(3) . ?
C22 C23 1.39(3) . ?
C23 C24 1.40(3) . ?
C24 C26 1.46(2) . ?
C25 C27 1.41(3) . ?
Mo1 N1 2.226(6) . ?
Mo1 N5 2.239(6) . ?
Mo1 N3 2.242(6) . ?
Mo1 S3 2.363(2) . ?
Mo1 S2 2.373(2) . ?
Mo1 S1 2.376(2) . ?
Mo1 Fe1 2.6857(15) . ?
Mo1 Fe3 2.7203(14) . ?
Mo1 Fe2 2.7241(14) . ?
Fe1 S2 2.242(2) . ?
Fe1 S4 2.243(2) . ?
Fe1 S1 2.246(2) . ?
Fe1 S4 2.394(2) 2_566 ?
Fe1 Fe1 2.596(2) 2_566 ?
Fe1 Fe2 2.6850(18) . ?
Fe1 Fe3 2.7005(18) . ?
Fe2 S1 2.258(2) . ?
Fe2 S3 2.265(2) . ?
Fe2 S5 2.274(3) . ?
Fe2 S4 2.344(2) 2_566 ?
Fe2 Fe3 2.6878(18) . ?
Fe3 S3 2.259(2) . ?
Fe3 S2 2.263(2) . ?
Fe3 S6 2.293(3) . ?
Fe3 S4 2.358(2) 2_566 ?
S4 Fe2 2.344(2) 2_566 ?
S4 Fe3 2.358(2) 2_566 ?
S4 Fe1 2.394(2) 2_566 ?
S5 C10 1.658(11) . ?
S6 C26 1.597(17) . ?
S6 C16 1.66(2) . ?
N1 C1 1.343(9) . ?
N1 N2 1.380(8) . ?
N2 C3 1.345(9) . ?
N2 B1 1.535(12) . ?
N3 C4 1.325(9) . ?
N3 N4 1.369(8) . ?
N4 C6 1.340(10) . ?
N4 B1 1.529(12) . ?
N5 C7 1.327(9) . ?
N5 N6 1.364(8) . ?
N6 C9 1.347(9) . ?
N6 B1 1.552(11) . ?
N7 C30 1.486(12) . ?
N7 C28 1.490(11) . ?
N7 C34 1.503(12) . ?
N7 C32 1.599(14) . ?
N8 C38 1.470(17) 2_767 ?
N8 C38 1.470(17) . ?
N8 C41 1.513(17) . ?
N8 C41 1.513(17) 2_767 ?
N8 C39 1.525(16) . ?
N8 C39 1.525(15) 2_767 ?
N8 C36 1.563(18) . ?
N8 C36 1.563(18) 2_767 ?
N9 C42 1.202(6) . ?
C1 C2 1.400(10) . ?
C2 C3 1.361(11) . ?
C4 C5 1.364(11) . ?
C5 C6 1.362(11) . ?
C7 C8 1.361(10) . ?
C8 C9 1.367(11) . ?
C10 C15 1.369(13) . ?
C10 C11 1.415(14) . ?
C11 C12 1.355(16) . ?
C12 C13 1.34(2) . ?
C13 C14 1.46(2) . ?
C14 C15 1.446(14) . ?
C28 C29 1.535(12) . ?
C30 C31 1.499(14) . ?
C32 C33 1.546(19) . ?
C34 C35 1.549(14) . ?
C36 C37 1.596(19) . ?
C36 C41 1.64(2) 2_767 ?
C40 C41 1.664(19) . ?
C41 C36 1.64(2) 2_767 ?
C38 C39 1.61(2) 2_767 ?
C39 C38 1.61(2) 2_767 ?
C42 C43 1.548(6) . ?
C16 C21 1.46(3) . ?
C16 C19 1.60(3) . ?
C17 C18 1.03(4) . ?
C17 C20 1.31(4) . ?
C18 C19 1.47(4) . ?
C20 C21 1.65(4) . ?
C26 C27 1.49(3) . ?
